data_1558567
loop_
_publ_author_name
'Pederson, Petra J.'
'Cai, Shengxin'
'Carver, Chase'
'Powell, Douglas R.'
'Risinger, April L.'
'Grkovic, Tanja'
'O'Keefe, Barry R'
'Mooberry, Susan L.'
'Cichewicz, Robert H.'

_publ_section_title
;
 Triple-Negative Breast Cancer Cells Exhibit Differential Sensitivity to
 Cardenolides from <i>Calotropis gigantea</i>.
;
_journal_issue 7
_journal_name_full 'Journal of natural products'
_journal_page_first 2269
_journal_page_last 2280
_journal_paper_doi 10.1021/acs.jnatprod.0c00423
_journal_volume 83
_journal_year 2020
_chemical_absolute_configuration ad
_chemical_formula_moiety 'C31 H41 N O8 S'
_chemical_formula_sum 'C31 H41 N O8 S'
_chemical_formula_weight 587.71
_space_group_crystal_system orthorhombic
_space_group_IT_number 19
_space_group_name_Hall 'P 2ac 2ab'
_space_group_name_H-M_alt 'P 21 21 21'
_atom_sites_solution_hydrogens mixed
_atom_sites_solution_primary dual
_atom_sites_solution_secondary difmap
_audit_creation_method SHELXL-2018/3
_cell_angle_alpha 90
_cell_angle_beta 90
_cell_angle_gamma 90
_cell_formula_units_Z 4
_cell_length_a 12.5370(5)
_cell_length_b 12.7632(6)
_cell_length_c 18.2961(7)
_cell_measurement_reflns_used 9908
_cell_measurement_temperature 100(2)
_cell_measurement_theta_max 29.17
_cell_measurement_theta_min 2.53
_cell_volume 2927.6(2)
_computing_cell_refinement 'SAINT (Bruker, 2016)'
_computing_data_collection 'APEX3 (Bruker, 2018)'
_computing_data_reduction 'SAINT (Bruker, 2016)'
_computing_molecular_graphics 'Mercury (CCDC, 2018)'
_computing_publication_material 'SHELXL-2018/3 (Sheldrick, 2015b)'
_computing_structure_refinement 'SHELXL-2018/3 (Sheldrick, 2015b)'
_computing_structure_solution 'SHELXT (Sheldrick, 2015a)'
_diffrn_ambient_temperature 100(2)
_diffrn_measured_fraction_theta_full 0.997
_diffrn_measured_fraction_theta_max 0.995
_diffrn_measurement_device '\k--geometry diffractometer'
_diffrn_measurement_device_type 'Bruker Photon II cmos'
_diffrn_measurement_method '\w and \f scans'
_diffrn_radiation_monochromator 'multilayer mirror'
_diffrn_radiation_type MoK\a
_diffrn_radiation_wavelength 0.71073
_diffrn_reflns_av_R_equivalents 0.0662
_diffrn_reflns_av_unetI/netI 0.0402
_diffrn_reflns_Laue_measured_fraction_full 0.997
_diffrn_reflns_Laue_measured_fraction_max 0.995
_diffrn_reflns_limit_h_max 17
_diffrn_reflns_limit_h_min -16
_diffrn_reflns_limit_k_max 17
_diffrn_reflns_limit_k_min -17
_diffrn_reflns_limit_l_max 25
_diffrn_reflns_limit_l_min -25
_diffrn_reflns_number 53319
_diffrn_reflns_point_group_measured_fraction_full 0.998
_diffrn_reflns_point_group_measured_fraction_max 0.995
_diffrn_reflns_theta_full 25.242
_diffrn_reflns_theta_max 29.249
_diffrn_reflns_theta_min 2.277
_diffrn_source 'microfocus sealed tube'
_diffrn_source_type 'Incoatec I\mS 3.0'
_exptl_absorpt_coefficient_mu 0.163
_exptl_absorpt_correction_T_max 0.7458
_exptl_absorpt_correction_T_min 0.6566
_exptl_absorpt_correction_type multi-scan
_exptl_absorpt_process_details
; 
 SADABS 2016/2: Krause, L., Herbst-Irmer, R., Sheldrick G.M. & Stalke D., 
 J. Appl. Cryst. 48 (2015) 3-10 
;
_exptl_crystal_colour yellow
_exptl_crystal_density_diffrn 1.333
_exptl_crystal_description block
_exptl_crystal_F_000 1256
_exptl_crystal_size_max 0.330
_exptl_crystal_size_mid 0.254
_exptl_crystal_size_min 0.138
_refine_diff_density_max 0.449
_refine_diff_density_min -0.482
_refine_diff_density_rms 0.062
_refine_ls_abs_structure_details
; 
 Flack x determined using 2579 quotients [(I+)-(I-)]/[(I+)+(I-)] 
 (Parsons, Flack and Wagner, Acta Cryst. B69 (2013) 249-259). 
;
_refine_ls_abs_structure_Flack -0.02(3)
_refine_ls_extinction_method none
_refine_ls_goodness_of_fit_ref 1.005
_refine_ls_hydrogen_treatment mixed
_refine_ls_matrix_type full
_refine_ls_number_parameters 376
_refine_ls_number_reflns 7934
_refine_ls_number_restraints 0
_refine_ls_restrained_S_all 1.005
_refine_ls_R_factor_all 0.0614
_refine_ls_R_factor_gt 0.0470
_refine_ls_shift/su_max 0.000
_refine_ls_shift/su_mean 0.000
_refine_ls_structure_factor_coef Fsqd
_refine_ls_weighting_details 'w=1/[\s^2^(Fo^2^)+(0.0750P)^2^+1.1000P] where P=(Fo^2^+2Fc^2^)/3'
_refine_ls_weighting_scheme calc
_refine_ls_wR_factor_gt 0.1211
_refine_ls_wR_factor_ref 0.1345
_reflns_Friedel_coverage 0.797
_reflns_Friedel_fraction_full 1.000
_reflns_Friedel_fraction_max 0.994
_reflns_number_gt 6678
_reflns_number_total 7934
_reflns_threshold_expression 'I > 2\s(I)'
_cod_data_source_file np0c00423_si_006.cif
_cod_data_source_block compound_7
_cod_depositor_comments 'Adding full bibliography for 1558566--1558571.cif.'
_cod_database_code 1558567
_shelx_space_group_comment
; 
The symmetry employed for this shelxl refinement is uniquely defined 
by the following loop, which should always be used as a source of 
symmetry information in preference to the above space-group names. 
They are only intended as comments. 
;
_shelx_estimated_absorpt_t_min 0.948
_shelx_estimated_absorpt_t_max 0.978

loop_
_space_group_symop_operation_xyz
'x, y, z'
'-x+1/2, -y, z+1/2'
'-x, y+1/2, -z+1/2'
'x+1/2, -y+1/2, -z'

loop_
_atom_site_label
_atom_site_type_symbol
_atom_site_fract_x
_atom_site_fract_y
_atom_site_fract_z
_atom_site_U_iso_or_equiv
_atom_site_adp_type
_atom_site_occupancy
_atom_site_site_symmetry_order
_atom_site_calc_flag
_atom_site_refinement_flags_posn
_atom_site_refinement_flags_adp
_atom_site_refinement_flags_occupancy
_atom_site_disorder_assembly
_atom_site_disorder_group
S1 S 0.25524(8) 0.43499(6) 0.47501(4) 0.0350(2) Uani 1 1 d . . . . .
O1 O 0.32193(16) 0.30121(17) 0.60015(10) 0.0245(4) Uani 1 1 d . . . . .
O2 O 0.19193(16) 0.17441(18) 0.68957(11) 0.0274(5) Uani 1 1 d . . . . .
O3 O 0.83684(18) 0.13248(19) 0.89438(12) 0.0276(5) Uani 1 1 d . . . . .
H3O H 0.814(3) 0.154(3) 0.925(2) 0.033 Uiso 1 1 d . U . . .
O4 O 0.4551(2) 0.42047(19) 0.79724(13) 0.0425(6) Uani 1 1 d . . . . .
O5 O 1.20492(19) 0.3475(2) 0.89340(13) 0.0370(5) Uani 1 1 d . . . . .
O6 O 1.2260(2) 0.2483(2) 0.99245(14) 0.0470(6) Uani 1 1 d . . . . .
O7 O 0.16028(18) 0.3802(2) 0.63112(12) 0.0299(5) Uani 1 1 d . . . . .
H7O H 0.179(3) 0.438(3) 0.603(2) 0.036 Uiso 1 1 d . U . . .
O8 O 0.1999(2) 0.11023(18) 0.57437(12) 0.0326(5) Uani 1 1 d . . . . .
N1 N 0.0752(2) 0.3242(2) 0.49659(15) 0.0372(6) Uani 1 1 d . . . . .
C1 C 0.4716(2) 0.2815(2) 0.68067(14) 0.0235(5) Uani 1 1 d . . . . .
H1A H 0.497149 0.353210 0.669744 0.028 Uiso 1 1 calc R U . . .
H1B H 0.502904 0.233418 0.644016 0.028 Uiso 1 1 calc R U . . .
C2 C 0.3509(2) 0.2786(2) 0.67466(14) 0.0224(5) Uani 1 1 d . . . . .
H2 H 0.319854 0.333501 0.707321 0.027 Uiso 1 1 calc R U . . .
C3 C 0.3068(2) 0.1723(2) 0.69661(15) 0.0237(5) Uani 1 1 d . . . . .
H3 H 0.336377 0.117427 0.663260 0.028 Uiso 1 1 calc R U . . .
C4 C 0.3375(2) 0.1465(2) 0.77468(15) 0.0239(5) Uani 1 1 d . . . . .
H4A H 0.306477 0.078255 0.789189 0.029 Uiso 1 1 calc R U . . .
H4B H 0.310148 0.201050 0.808248 0.029 Uiso 1 1 calc R U . . .
C5 C 0.4595(2) 0.1417(2) 0.77876(14) 0.0215(5) Uani 1 1 d . . . . .
H5 H 0.482390 0.091081 0.740080 0.026 Uiso 1 1 calc R U . . .
C6 C 0.5011(2) 0.0982(2) 0.85067(15) 0.0251(6) Uani 1 1 d . . . . .
H6A H 0.467107 0.029696 0.860770 0.030 Uiso 1 1 calc R U . . .
H6B H 0.482604 0.146635 0.890965 0.030 Uiso 1 1 calc R U . . .
C7 C 0.6221(2) 0.0846(2) 0.84708(16) 0.0259(6) Uani 1 1 d . . . . .
H7A H 0.639887 0.031893 0.809319 0.031 Uiso 1 1 calc R U . . .
H7B H 0.648364 0.058368 0.894693 0.031 Uiso 1 1 calc R U . . .
C8 C 0.6782(2) 0.1887(2) 0.82875(14) 0.0212(5) Uani 1 1 d . . . . .
H8 H 0.662580 0.238400 0.869643 0.025 Uiso 1 1 calc R U . . .
C9 C 0.6346(2) 0.2389(2) 0.75813(14) 0.0211(5) Uani 1 1 d . . . . .
H9 H 0.653672 0.190580 0.717134 0.025 Uiso 1 1 calc R U . . .
C10 C 0.5099(2) 0.2492(2) 0.75781(14) 0.0207(5) Uani 1 1 d . . . . .
C11 C 0.6924(2) 0.3429(2) 0.74331(16) 0.0246(6) Uani 1 1 d . . . . .
H11A H 0.665906 0.373295 0.696954 0.030 Uiso 1 1 calc R U . . .
H11B H 0.676212 0.392985 0.783117 0.030 Uiso 1 1 calc R U . . .
C12 C 0.8129(2) 0.3275(2) 0.73826(15) 0.0243(5) Uani 1 1 d . . . . .
H12A H 0.847075 0.396370 0.729913 0.029 Uiso 1 1 calc R U . . .
H12B H 0.828896 0.282611 0.695507 0.029 Uiso 1 1 calc R U . . .
C13 C 0.8621(2) 0.2771(2) 0.80716(14) 0.0222(5) Uani 1 1 d . . . . .
C14 C 0.8004(2) 0.1748(2) 0.82572(15) 0.0222(5) Uani 1 1 d . . . . .
C15 C 0.8423(2) 0.0971(2) 0.76842(16) 0.0258(6) Uani 1 1 d . . . . .
H15A H 0.826735 0.023911 0.782837 0.031 Uiso 1 1 calc R U . . .
H15B H 0.810420 0.110837 0.719864 0.031 Uiso 1 1 calc R U . . .
C16 C 0.9625(2) 0.1178(2) 0.76775(17) 0.0283(6) Uani 1 1 d . . . . .
H16A H 0.992936 0.101123 0.719206 0.034 Uiso 1 1 calc R U . . .
H16B H 0.998757 0.074362 0.805027 0.034 Uiso 1 1 calc R U . . .
C17 C 0.9768(2) 0.2367(2) 0.78533(15) 0.0247(6) Uani 1 1 d . . . . .
H17 H 0.997973 0.272907 0.739072 0.030 Uiso 1 1 calc R U . . .
C18 C 0.8609(2) 0.3575(2) 0.86986(16) 0.0274(6) Uani 1 1 d . . . . .
H18A H 0.899618 0.420618 0.854837 0.041 Uiso 1 1 d R U . . .
H18B H 0.895318 0.327098 0.913017 0.041 Uiso 1 1 d R U . . .
H18C H 0.786988 0.375898 0.881686 0.041 Uiso 1 1 d R U . . .
C19 C 0.4792(2) 0.3326(2) 0.81260(15) 0.0244(5) Uani 1 1 d . . . . .
H19 H 0.479162 0.313779 0.862839 0.029 Uiso 1 1 calc R U . . .
C20 C 1.0617(2) 0.2575(2) 0.84095(16) 0.0270(6) Uani 1 1 d . . . . .
C21 C 1.1328(3) 0.3515(3) 0.83227(17) 0.0314(6) Uani 1 1 d . . . . .
H21A H 1.172478 0.347980 0.785554 0.038 Uiso 1 1 calc R U . . .
H21B H 1.090408 0.416911 0.833180 0.038 Uiso 1 1 calc R U . . .
C22 C 1.0899(3) 0.2078(3) 0.90139(17) 0.0324(6) Uani 1 1 d . . . . .
H22 H 1.057909 0.145577 0.919536 0.039 Uiso 1 1 calc R U . . .
C23 C 1.1789(3) 0.2647(3) 0.93610(16) 0.0310(7) Uani 1 1 d . . . . .
C1' C 0.1619(3) 0.1956(3) 0.61674(16) 0.0293(6) Uani 1 1 d . . . . .
H1' H 0.082324 0.198853 0.613351 0.035 Uiso 1 1 calc R U . . .
C2' C 0.2098(2) 0.3003(3) 0.59059(15) 0.0265(6) Uani 1 1 d . . . . .
C3' C 0.1901(3) 0.3138(2) 0.50771(16) 0.0286(6) Uani 1 1 d . . . . .
C4' C 0.2309(3) 0.2176(2) 0.46702(15) 0.0310(6) Uani 1 1 d . . . . .
H4'A H 0.213854 0.224279 0.414391 0.037 Uiso 1 1 calc R U . . .
H4'B H 0.309404 0.213310 0.472057 0.037 Uiso 1 1 calc R U . . .
C5' C 0.1804(3) 0.1181(3) 0.49708(16) 0.0327(7) Uani 1 1 d . . . . .
H5' H 0.101849 0.119190 0.487711 0.039 Uiso 1 1 calc R U . . .
C6' C 0.2287(3) 0.0204(3) 0.46389(18) 0.0412(8) Uani 1 1 d . . . . .
H6'A H 0.213477 0.018640 0.411384 0.062 Uiso 1 1 d R U . . .
H6'B H 0.197807 -0.041630 0.487325 0.062 Uiso 1 1 d R U . . .
H6'C H 0.306097 0.020780 0.471545 0.062 Uiso 1 1 d R U . . .
C1" C 0.0483(3) 0.4106(3) 0.4677(2) 0.0427(8) Uani 1 1 d . . . . .
H1" H -0.024949 0.424006 0.458091 0.051 Uiso 1 1 calc R U . . .
C2" C 0.1287(4) 0.4911(3) 0.4488(2) 0.0512(11) Uani 1 1 d . . . . .
H2"A H 0.115187 0.556855 0.475882 0.061 Uiso 1 1 calc R U . . .
H2"B H 0.127370 0.506257 0.395705 0.061 Uiso 1 1 calc R U . . .

loop_
_atom_site_aniso_label
_atom_site_aniso_U_11
_atom_site_aniso_U_22
_atom_site_aniso_U_33
_atom_site_aniso_U_23
_atom_site_aniso_U_13
_atom_site_aniso_U_12
S1 0.0463(5) 0.0308(4) 0.0280(3) 0.0036(3) -0.0053(4) -0.0035(4)
O1 0.0244(10) 0.0295(11) 0.0196(9) 0.0027(8) -0.0021(7) -0.0011(8)
O2 0.0236(10) 0.0372(12) 0.0216(9) 0.0041(8) -0.0013(8) -0.0064(9)
O3 0.0281(11) 0.0338(12) 0.0209(9) 0.0030(9) 0.0000(8) 0.0072(9)
O4 0.0697(18) 0.0233(11) 0.0345(12) 0.0000(9) 0.0059(12) 0.0076(12)
O5 0.0361(12) 0.0375(13) 0.0375(12) -0.0057(10) -0.0059(10) -0.0026(10)
O6 0.0556(16) 0.0517(15) 0.0337(12) -0.0056(11) -0.0156(11) 0.0074(13)
O7 0.0301(11) 0.0325(12) 0.0272(10) -0.0030(9) -0.0007(8) 0.0009(9)
O8 0.0442(13) 0.0292(11) 0.0243(10) -0.0011(8) -0.0054(9) -0.0068(10)
N1 0.0391(15) 0.0417(16) 0.0310(13) -0.0049(12) -0.0087(11) -0.0006(13)
C1 0.0230(12) 0.0265(14) 0.0208(11) 0.0025(10) -0.0004(10) -0.0027(11)
C2 0.0249(13) 0.0245(13) 0.0177(11) 0.0015(10) -0.0008(10) 0.0001(11)
C3 0.0231(13) 0.0265(14) 0.0216(12) 0.0006(10) -0.0002(10) -0.0027(11)
C4 0.0256(13) 0.0252(14) 0.0208(12) 0.0028(10) 0.0028(10) -0.0016(11)
C5 0.0228(13) 0.0219(13) 0.0199(11) 0.0005(9) 0.0020(10) -0.0001(10)
C6 0.0271(14) 0.0244(14) 0.0237(12) 0.0056(11) 0.0019(11) -0.0008(11)
C7 0.0274(14) 0.0238(14) 0.0264(13) 0.0054(11) -0.0001(11) 0.0014(11)
C8 0.0224(12) 0.0231(13) 0.0182(11) 0.0014(9) 0.0005(9) 0.0025(10)
C9 0.0221(12) 0.0214(13) 0.0197(11) 0.0011(9) -0.0001(9) 0.0011(10)
C10 0.0228(12) 0.0195(12) 0.0197(11) 0.0017(10) 0.0003(10) 0.0003(10)
C11 0.0251(13) 0.0238(14) 0.0250(13) 0.0053(10) -0.0018(11) -0.0009(11)
C12 0.0238(13) 0.0248(14) 0.0243(13) 0.0038(11) 0.0000(10) -0.0010(11)
C13 0.0211(12) 0.0225(13) 0.0230(12) -0.0005(10) -0.0017(10) 0.0027(10)
C14 0.0236(13) 0.0226(13) 0.0206(12) 0.0010(10) 0.0007(10) 0.0031(11)
C15 0.0279(14) 0.0232(13) 0.0264(13) -0.0033(11) 0.0025(11) 0.0017(11)
C16 0.0266(14) 0.0275(15) 0.0308(14) -0.0062(12) 0.0013(11) 0.0011(12)
C17 0.0256(13) 0.0257(14) 0.0229(12) -0.0013(10) 0.0015(10) 0.0030(11)
C18 0.0260(14) 0.0272(15) 0.0291(13) -0.0080(11) -0.0002(11) 0.0002(12)
C19 0.0241(13) 0.0246(14) 0.0246(13) 0.0004(11) 0.0019(10) -0.0001(11)
C20 0.0241(13) 0.0286(14) 0.0282(13) -0.0027(11) 0.0019(11) 0.0038(11)
C21 0.0314(15) 0.0320(16) 0.0309(15) 0.0008(12) -0.0018(12) 0.0000(13)
C22 0.0340(16) 0.0341(16) 0.0292(14) 0.0011(13) 0.0002(12) 0.0013(13)
C23 0.0341(16) 0.0332(17) 0.0258(13) -0.0033(12) -0.0011(12) 0.0045(13)
C1' 0.0304(15) 0.0347(17) 0.0228(13) 0.0011(11) -0.0033(11) -0.0063(13)
C2' 0.0276(14) 0.0288(15) 0.0230(12) -0.0014(11) -0.0022(10) -0.0012(12)
C3' 0.0328(15) 0.0273(15) 0.0257(13) 0.0016(11) -0.0046(11) -0.0022(12)
C4' 0.0408(17) 0.0304(15) 0.0219(12) 0.0003(11) -0.0037(12) -0.0006(13)
C5' 0.0434(18) 0.0308(16) 0.0239(13) -0.0007(12) -0.0081(12) -0.0062(14)
C6' 0.061(2) 0.0326(17) 0.0298(15) -0.0030(13) -0.0106(16) -0.0014(16)
C1" 0.0411(18) 0.043(2) 0.0439(19) -0.0059(16) -0.0168(16) 0.0064(15)
C2" 0.060(3) 0.040(2) 0.053(2) 0.0062(17) -0.027(2) 0.0008(19)

loop_
_atom_type_symbol
_atom_type_description
_atom_type_scat_dispersion_real
_atom_type_scat_dispersion_imag
_atom_type_scat_source
C C 0.0033 0.0016 'International Tables Vol C Tables 4.2.6.8 and 6.1.1.4'
H H 0.0000 0.0000 'International Tables Vol C Tables 4.2.6.8 and 6.1.1.4'
N N 0.0061 0.0033 'International Tables Vol C Tables 4.2.6.8 and 6.1.1.4'
O O 0.0106 0.0060 'International Tables Vol C Tables 4.2.6.8 and 6.1.1.4'
S S 0.1246 0.1234 'International Tables Vol C Tables 4.2.6.8 and 6.1.1.4'

loop_
_geom_angle_atom_site_label_1
_geom_angle_atom_site_label_2
_geom_angle_atom_site_label_3
_geom_angle
_geom_angle_site_symmetry_1
_geom_angle_site_symmetry_3
_geom_angle_publ_flag
C2" S1 C3' 91.68(18) . . ?
C2' O1 C2 111.4(2) . . ?
C1' O2 C3 110.7(2) . . ?
C14 O3 H3O 115(4) . . ?
C23 O5 C21 108.9(2) . . ?
C2' O7 H7O 99(3) . . ?
C1' O8 C5' 115.2(2) . . ?
C1" N1 C3' 113.5(3) . . ?
C2 C1 C10 111.6(2) . . ?
C2 C1 H1A 109.3 . . ?
C10 C1 H1A 109.3 . . ?
C2 C1 H1B 109.3 . . ?
C10 C1 H1B 109.3 . . ?
H1A C1 H1B 108.0 . . ?
O1 C2 C1 108.3(2) . . ?
O1 C2 C3 109.8(2) . . ?
C1 C2 C3 111.5(2) . . ?
O1 C2 H2 109.1 . . ?
C1 C2 H2 109.1 . . ?
C3 C2 H2 109.1 . . ?
O2 C3 C4 110.0(2) . . ?
O2 C3 C2 108.8(2) . . ?
C4 C3 C2 110.5(2) . . ?
O2 C3 H3 109.2 . . ?
C4 C3 H3 109.2 . . ?
C2 C3 H3 109.2 . . ?
C3 C4 C5 108.0(2) . . ?
C3 C4 H4A 110.1 . . ?
C5 C4 H4A 110.1 . . ?
C3 C4 H4B 110.1 . . ?
C5 C4 H4B 110.1 . . ?
H4A C4 H4B 108.4 . . ?
C6 C5 C4 113.6(2) . . ?
C6 C5 C10 113.3(2) . . ?
C4 C5 C10 110.9(2) . . ?
C6 C5 H5 106.1 . . ?
C4 C5 H5 106.1 . . ?
C10 C5 H5 106.1 . . ?
C5 C6 C7 110.2(2) . . ?
C5 C6 H6A 109.6 . . ?
C7 C6 H6A 109.6 . . ?
C5 C6 H6B 109.6 . . ?
C7 C6 H6B 109.6 . . ?
H6A C6 H6B 108.1 . . ?
C6 C7 C8 111.4(2) . . ?
C6 C7 H7A 109.3 . . ?
C8 C7 H7A 109.3 . . ?
C6 C7 H7B 109.3 . . ?
C8 C7 H7B 109.3 . . ?
H7A C7 H7B 108.0 . . ?
C7 C8 C9 112.2(2) . . ?
C7 C8 C14 111.2(2) . . ?
C9 C8 C14 111.7(2) . . ?
C7 C8 H8 107.1 . . ?
C9 C8 H8 107.1 . . ?
C14 C8 H8 107.1 . . ?
C11 C9 C8 109.8(2) . . ?
C11 C9 C10 113.4(2) . . ?
C8 C9 C10 113.0(2) . . ?
C11 C9 H9 106.7 . . ?
C8 C9 H9 106.7 . . ?
C10 C9 H9 106.7 . . ?
C19 C10 C1 109.8(2) . . ?
C19 C10 C5 110.7(2) . . ?
C1 C10 C5 109.5(2) . . ?
C19 C10 C9 108.1(2) . . ?
C1 C10 C9 109.6(2) . . ?
C5 C10 C9 109.2(2) . . ?
C12 C11 C9 111.5(2) . . ?
C12 C11 H11A 109.3 . . ?
C9 C11 H11A 109.3 . . ?
C12 C11 H11B 109.3 . . ?
C9 C11 H11B 109.3 . . ?
H11A C11 H11B 108.0 . . ?
C11 C12 C13 113.6(2) . . ?
C11 C12 H12A 108.9 . . ?
C13 C12 H12A 108.9 . . ?
C11 C12 H12B 108.9 . . ?
C13 C12 H12B 108.9 . . ?
H12A C12 H12B 107.7 . . ?
C18 C13 C12 109.1(2) . . ?
C18 C13 C14 113.1(2) . . ?
C12 C13 C14 109.2(2) . . ?
C18 C13 C17 114.5(2) . . ?
C12 C13 C17 107.1(2) . . ?
C14 C13 C17 103.6(2) . . ?
O3 C14 C15 104.2(2) . . ?
O3 C14 C8 109.1(2) . . ?
C15 C14 C8 116.0(2) . . ?
O3 C14 C13 110.3(2) . . ?
C15 C14 C13 102.9(2) . . ?
C8 C14 C13 113.9(2) . . ?
C16 C15 C14 103.3(2) . . ?
C16 C15 H15A 111.1 . . ?
C14 C15 H15A 111.1 . . ?
C16 C15 H15B 111.1 . . ?
C14 C15 H15B 111.1 . . ?
H15A C15 H15B 109.1 . . ?
C15 C16 C17 106.3(2) . . ?
C15 C16 H16A 110.5 . . ?
C17 C16 H16A 110.5 . . ?
C15 C16 H16B 110.5 . . ?
C17 C16 H16B 110.5 . . ?
H16A C16 H16B 108.7 . . ?
C20 C17 C16 113.2(2) . . ?
C20 C17 C13 114.7(2) . . ?
C16 C17 C13 105.3(2) . . ?
C20 C17 H17 107.8 . . ?
C16 C17 H17 107.8 . . ?
C13 C17 H17 107.8 . . ?
C13 C18 H18A 109.5 . . ?
C13 C18 H18B 109.4 . . ?
H18A C18 H18B 109.5 . . ?
C13 C18 H18C 109.5 . . ?
H18A C18 H18C 109.5 . . ?
H18B C18 H18C 109.5 . . ?
O4 C19 C10 124.7(3) . . ?
O4 C19 H19 117.7 . . ?
C10 C19 H19 117.7 . . ?
C22 C20 C17 132.3(3) . . ?
C22 C20 C21 108.2(3) . . ?
C17 C20 C21 119.4(3) . . ?
O5 C21 C20 105.2(3) . . ?
O5 C21 H21A 110.7 . . ?
C20 C21 H21A 110.7 . . ?
O5 C21 H21B 110.7 . . ?
C20 C21 H21B 110.7 . . ?
H21A C21 H21B 108.8 . . ?
C20 C22 C23 109.0(3) . . ?
C20 C22 H22 125.5 . . ?
C23 C22 H22 125.5 . . ?
O6 C23 O5 120.7(3) . . ?
O6 C23 C22 130.8(3) . . ?
O5 C23 C22 108.5(3) . . ?
O2 C1' O8 106.2(3) . . ?
O2 C1' C2' 110.8(2) . . ?
O8 C1' C2' 111.4(2) . . ?
O2 C1' H1' 109.5 . . ?
O8 C1' H1' 109.5 . . ?
C2' C1' H1' 109.5 . . ?
O7 C2' O1 111.5(2) . . ?
O7 C2' C1' 107.1(2) . . ?
O1 C2' C1' 110.8(3) . . ?
O7 C2' C3' 111.5(3) . . ?
O1 C2' C3' 106.2(2) . . ?
C1' C2' C3' 109.8(2) . . ?
N1 C3' C4' 109.6(3) . . ?
N1 C3' C2' 107.7(3) . . ?
C4' C3' C2' 109.6(3) . . ?
N1 C3' S1 108.4(2) . . ?
C4' C3' S1 111.5(2) . . ?
C2' C3' S1 109.9(2) . . ?
C5' C4' C3' 110.9(3) . . ?
C5' C4' H4'A 109.5 . . ?
C3' C4' H4'A 109.5 . . ?
C5' C4' H4'B 109.5 . . ?
C3' C4' H4'B 109.5 . . ?
H4'A C4' H4'B 108.1 . . ?
O8 C5' C6' 105.6(3) . . ?
O8 C5' C4' 110.1(2) . . ?
C6' C5' C4' 112.1(3) . . ?
O8 C5' H5' 109.7 . . ?
C6' C5' H5' 109.7 . . ?
C4' C5' H5' 109.7 . . ?
C5' C6' H6'A 109.5 . . ?
C5' C6' H6'B 109.4 . . ?
H6'A C6' H6'B 109.5 . . ?
C5' C6' H6'C 109.5 . . ?
H6'A C6' H6'C 109.5 . . ?
H6'B C6' H6'C 109.5 . . ?
N1 C1" C2" 121.3(3) . . ?
N1 C1" H1" 119.4 . . ?
C2" C1" H1" 119.4 . . ?
C1" C2" S1 105.2(3) . . ?
C1" C2" H2"A 110.7 . . ?
S1 C2" H2"A 110.7 . . ?
C1" C2" H2"B 110.7 . . ?
S1 C2" H2"B 110.7 . . ?
H2"A C2" H2"B 108.8 . . ?

loop_
_geom_bond_atom_site_label_1
_geom_bond_atom_site_label_2
_geom_bond_distance
_geom_bond_site_symmetry_2
_geom_bond_publ_flag
S1 C2" 1.805(4) . ?
S1 C3' 1.848(3) . ?
O1 C2' 1.417(4) . ?
O1 C2 1.440(3) . ?
O2 C1' 1.411(3) . ?
O2 C3 1.446(3) . ?
O3 C14 1.442(3) . ?
O3 H3O 0.69(4) . ?
O4 C19 1.195(4) . ?
O5 C23 1.355(4) . ?
O5 C21 1.439(4) . ?
O6 C23 1.207(4) . ?
O7 C2' 1.406(4) . ?
O7 H7O 0.93(4) . ?
O8 C1' 1.419(4) . ?
O8 C5' 1.438(3) . ?
N1 C1" 1.269(5) . ?
N1 C3' 1.460(4) . ?
C1 C2 1.519(4) . ?
C1 C10 1.546(4) . ?
C1 H1A 0.9900 . ?
C1 H1B 0.9900 . ?
C2 C3 1.519(4) . ?
C2 H2 1.0000 . ?
C3 C4 1.516(4) . ?
C3 H3 1.0000 . ?
C4 C5 1.532(4) . ?
C4 H4A 0.9900 . ?
C4 H4B 0.9900 . ?
C5 C6 1.520(4) . ?
C5 C10 1.559(4) . ?
C5 H5 1.0000 . ?
C6 C7 1.527(4) . ?
C6 H6A 0.9900 . ?
C6 H6B 0.9900 . ?
C7 C8 1.541(4) . ?
C7 H7A 0.9900 . ?
C7 H7B 0.9900 . ?
C8 C9 1.542(4) . ?
C8 C14 1.543(4) . ?
C8 H8 1.0000 . ?
C9 C11 1.537(4) . ?
C9 C10 1.569(4) . ?
C9 H9 1.0000 . ?
C10 C19 1.511(4) . ?
C11 C12 1.526(4) . ?
C11 H11A 0.9900 . ?
C11 H11B 0.9900 . ?
C12 C13 1.544(4) . ?
C12 H12A 0.9900 . ?
C12 H12B 0.9900 . ?
C13 C18 1.539(4) . ?
C13 C14 1.555(4) . ?
C13 C17 1.579(4) . ?
C14 C15 1.536(4) . ?
C15 C16 1.530(4) . ?
C15 H15A 0.9900 . ?
C15 H15B 0.9900 . ?
C16 C17 1.561(4) . ?
C16 H16A 0.9900 . ?
C16 H16B 0.9900 . ?
C17 C20 1.496(4) . ?
C17 H17 1.0000 . ?
C18 H18A 0.9799 . ?
C18 H18B 0.9800 . ?
C18 H18C 0.9800 . ?
C19 H19 0.9500 . ?
C20 C22 1.323(4) . ?
C20 C21 1.503(4) . ?
C21 H21A 0.9900 . ?
C21 H21B 0.9900 . ?
C22 C23 1.475(5) . ?
C22 H22 0.9500 . ?
C1' C2' 1.542(4) . ?
C1' H1' 1.0000 . ?
C2' C3' 1.546(4) . ?
C3' C4' 1.524(4) . ?
C4' C5' 1.522(4) . ?
C4' H4'A 0.9900 . ?
C4' H4'B 0.9900 . ?
C5' C6' 1.514(5) . ?
C5' H5' 1.0000 . ?
C6' H6'A 0.9798 . ?
C6' H6'B 0.9801 . ?
C6' H6'C 0.9799 . ?
C1" C2" 1.481(6) . ?
C1" H1" 0.9500 . ?
C2" H2"A 0.9900 . ?
C2" H2"B 0.9900 . ?

loop_
_geom_hbond_atom_site_label_D
_geom_hbond_atom_site_label_H
_geom_hbond_atom_site_label_A
_geom_hbond_distance_DH
_geom_hbond_distance_HA
_geom_hbond_distance_DA
_geom_hbond_angle_DHA
_geom_hbond_site_symmetry_A
_geom_hbond_publ_flag
O3 H3O O6 0.69(4) 2.25(4) 2.921(3) 167(5) 4_457 yes
O7 H7O S1 0.93(4) 2.52(4) 3.172(2) 127(3) . yes
O7 H7O O3 0.93(4) 2.49(4) 3.253(3) 139(3) 3_656 yes
C2 H2 O4 1.00 2.61 3.165(4) 115.0 . yes
C8 H8 O6 1.00 2.65 3.422(4) 133.9 4_457 yes
C15 H15A O7 0.99 2.42 3.323(4) 150.9 3_646 yes
C2" H2"A O3 0.99 2.63 3.418(5) 136.4 3_656 yes
C2" H2"B O4 0.99 2.28 3.172(5) 149.7 2_564 yes

loop_
_geom_torsion_atom_site_label_1
_geom_torsion_atom_site_label_2
_geom_torsion_atom_site_label_3
_geom_torsion_atom_site_label_4
_geom_torsion
_geom_torsion_site_symmetry_1
_geom_torsion_site_symmetry_2
_geom_torsion_site_symmetry_3
_geom_torsion_site_symmetry_4
_geom_torsion_publ_flag
C2' O1 C2 C1 -179.7(2) . . . . ?
C2' O1 C2 C3 58.4(3) . . . . ?
C10 C1 C2 O1 -175.5(2) . . . . ?
C10 C1 C2 C3 -54.6(3) . . . . ?
C1' O2 C3 C4 -178.4(2) . . . . ?
C1' O2 C3 C2 60.4(3) . . . . ?
O1 C2 C3 O2 -59.8(3) . . . . ?
C1 C2 C3 O2 -179.9(2) . . . . ?
O1 C2 C3 C4 179.4(2) . . . . ?
C1 C2 C3 C4 59.3(3) . . . . ?
O2 C3 C4 C5 178.2(2) . . . . ?
C2 C3 C4 C5 -61.7(3) . . . . ?
C3 C4 C5 C6 -170.0(2) . . . . ?
C3 C4 C5 C10 61.1(3) . . . . ?
C4 C5 C6 C7 173.7(2) . . . . ?
C10 C5 C6 C7 -58.6(3) . . . . ?
C5 C6 C7 C8 57.3(3) . . . . ?
C6 C7 C8 C9 -54.4(3) . . . . ?
C6 C7 C8 C14 179.6(2) . . . . ?
C7 C8 C9 C11 179.2(2) . . . . ?
C14 C8 C9 C11 -55.1(3) . . . . ?
C7 C8 C9 C10 51.5(3) . . . . ?
C14 C8 C9 C10 177.2(2) . . . . ?
C2 C1 C10 C19 -69.0(3) . . . . ?
C2 C1 C10 C5 52.7(3) . . . . ?
C2 C1 C10 C9 172.4(2) . . . . ?
C6 C5 C10 C19 -64.5(3) . . . . ?
C4 C5 C10 C19 64.5(3) . . . . ?
C6 C5 C10 C1 174.3(2) . . . . ?
C4 C5 C10 C1 -56.7(3) . . . . ?
C6 C5 C10 C9 54.3(3) . . . . ?
C4 C5 C10 C9 -176.6(2) . . . . ?
C11 C9 C10 C19 -55.5(3) . . . . ?
C8 C9 C10 C19 70.3(3) . . . . ?
C11 C9 C10 C1 64.1(3) . . . . ?
C8 C9 C10 C1 -170.1(2) . . . . ?
C11 C9 C10 C5 -176.0(2) . . . . ?
C8 C9 C10 C5 -50.2(3) . . . . ?
C8 C9 C11 C12 56.9(3) . . . . ?
C10 C9 C11 C12 -175.6(2) . . . . ?
C9 C11 C12 C13 -57.2(3) . . . . ?
C11 C12 C13 C18 -71.7(3) . . . . ?
C11 C12 C13 C14 52.3(3) . . . . ?
C11 C12 C13 C17 163.8(2) . . . . ?
C7 C8 C14 O3 -56.5(3) . . . . ?
C9 C8 C14 O3 177.2(2) . . . . ?
C7 C8 C14 C15 60.6(3) . . . . ?
C9 C8 C14 C15 -65.6(3) . . . . ?
C7 C8 C14 C13 179.8(2) . . . . ?
C9 C8 C14 C13 53.5(3) . . . . ?
C18 C13 C14 O3 -51.9(3) . . . . ?
C12 C13 C14 O3 -173.5(2) . . . . ?
C17 C13 C14 O3 72.7(3) . . . . ?
C18 C13 C14 C15 -162.5(2) . . . . ?
C12 C13 C14 C15 75.8(3) . . . . ?
C17 C13 C14 C15 -38.0(3) . . . . ?
C18 C13 C14 C8 71.1(3) . . . . ?
C12 C13 C14 C8 -50.5(3) . . . . ?
C17 C13 C14 C8 -164.4(2) . . . . ?
O3 C14 C15 C16 -71.7(3) . . . . ?
C8 C14 C15 C16 168.5(2) . . . . ?
C13 C14 C15 C16 43.5(3) . . . . ?
C14 C15 C16 C17 -31.9(3) . . . . ?
C15 C16 C17 C20 134.2(3) . . . . ?
C15 C16 C17 C13 8.1(3) . . . . ?
C18 C13 C17 C20 16.7(4) . . . . ?
C12 C13 C17 C20 137.8(3) . . . . ?
C14 C13 C17 C20 -106.9(3) . . . . ?
C18 C13 C17 C16 141.9(2) . . . . ?
C12 C13 C17 C16 -97.1(3) . . . . ?
C14 C13 C17 C16 18.3(3) . . . . ?
C1 C10 C19 O4 -18.0(4) . . . . ?
C5 C10 C19 O4 -139.0(3) . . . . ?
C9 C10 C19 O4 101.5(3) . . . . ?
C16 C17 C20 C22 -38.9(5) . . . . ?
C13 C17 C20 C22 82.0(4) . . . . ?
C16 C17 C20 C21 141.7(3) . . . . ?
C13 C17 C20 C21 -97.3(3) . . . . ?
C23 O5 C21 C20 -2.4(3) . . . . ?
C22 C20 C21 O5 1.2(3) . . . . ?
C17 C20 C21 O5 -179.3(3) . . . . ?
C17 C20 C22 C23 -179.0(3) . . . . ?
C21 C20 C22 C23 0.3(4) . . . . ?
C21 O5 C23 O6 -176.9(3) . . . . ?
C21 O5 C23 C22 2.6(3) . . . . ?
C20 C22 C23 O6 177.6(4) . . . . ?
C20 C22 C23 O5 -1.9(4) . . . . ?
C3 O2 C1' O8 63.6(3) . . . . ?
C3 O2 C1' C2' -57.5(3) . . . . ?
C5' O8 C1' O2 -178.0(2) . . . . ?
C5' O8 C1' C2' -57.3(3) . . . . ?
C2 O1 C2' O7 64.2(3) . . . . ?
C2 O1 C2' C1' -55.0(3) . . . . ?
C2 O1 C2' C3' -174.2(2) . . . . ?
O2 C1' C2' O7 -67.3(3) . . . . ?
O8 C1' C2' O7 174.7(2) . . . . ?
O2 C1' C2' O1 54.6(3) . . . . ?
O8 C1' C2' O1 -63.4(3) . . . . ?
O2 C1' C2' C3' 171.6(2) . . . . ?
O8 C1' C2' C3' 53.6(3) . . . . ?
C1" N1 C3' C4' -121.6(3) . . . . ?
C1" N1 C3' C2' 119.2(3) . . . . ?
C1" N1 C3' S1 0.4(3) . . . . ?
O7 C2' C3' N1 -52.6(3) . . . . ?
O1 C2' C3' N1 -174.2(2) . . . . ?
C1' C2' C3' N1 65.9(3) . . . . ?
O7 C2' C3' C4' -171.8(2) . . . . ?
O1 C2' C3' C4' 66.6(3) . . . . ?
C1' C2' C3' C4' -53.3(3) . . . . ?
O7 C2' C3' S1 65.3(3) . . . . ?
O1 C2' C3' S1 -56.4(3) . . . . ?
C1' C2' C3' S1 -176.2(2) . . . . ?
C2" S1 C3' N1 -0.1(2) . . . . ?
C2" S1 C3' C4' 120.6(3) . . . . ?
C2" S1 C3' C2' -117.6(3) . . . . ?
N1 C3' C4' C5' -62.7(3) . . . . ?
C2' C3' C4' C5' 55.4(3) . . . . ?
S1 C3' C4' C5' 177.3(2) . . . . ?
C1' O8 C5' C6' 179.2(3) . . . . ?
C1' O8 C5' C4' 58.0(4) . . . . ?
C3' C4' C5' O8 -56.2(4) . . . . ?
C3' C4' C5' C6' -173.4(3) . . . . ?
C3' N1 C1" C2" -0.5(5) . . . . ?
N1 C1" C2" S1 0.3(5) . . . . ?
C3' S1 C2" C1" -0.1(3) . . . . ?
